data_2007432
loop_
_publ_author_name
'Jin, Qiong-Hua'
'Long, De-Liang'
'Wang, Yu-Xian'
'Xin, Xin-Quan'

_publ_section_title
Di-\m-bromo-1:2\k^4^<i>Br</i>-bis(quinoline)-1\k<i>N</i>,2\k<i>N</i>-bis(triphenylphosphine)-1\k<i>P</i>,2\k<i>P</i>-dicopper(I)
_journal_issue 7
_journal_name_full 'Acta Crystallographica Section C'
_journal_page_first 948
_journal_page_last 949
_journal_paper_doi 10.1107/S0108270198000997
_journal_volume 54
_journal_year 1998
_chemical_formula_iupac '[Cu2 Br2 (C9 H7 N1)2 (C18 H15 P1)2]'
_chemical_formula_moiety 'C54 H44 Br2 Cu2 N2 P2'
_chemical_formula_sum 'C54 H44 Br2 Cu2 N2 P2'
_chemical_formula_weight 1069.76
_chemical_name_systematic
;
 Bis(quinoline)-1\kN;2\kN-di-(-bromine-1:2\k^4^Br-
bis(triphenylphosphine)-1\kP;2\kP-di-copper(1)
;
_space_group_IT_number 15
_symmetry_cell_setting monoclinic
_symmetry_space_group_name_Hall '-C 2yc'
_symmetry_space_group_name_H-M 'C 1 2/c 1'
_cell_angle_alpha 90.00
_cell_angle_beta 110.610(10)
_cell_angle_gamma 90.00
_cell_formula_units_Z 4
_cell_length_a 24.823(4)
_cell_length_b 18.170(2)
_cell_length_c 11.429(2)
_cell_measurement_reflns_used 30
_cell_measurement_temperature 293(2)
_cell_measurement_theta_max 14.95
_cell_measurement_theta_min 4.92
_cell_volume 4824.9(13)
_diffrn_ambient_temperature 293(2)
_diffrn_measurement_device 'Siemens P4'
_diffrn_measurement_method \q-2\q
_diffrn_radiation_monochromator graphite
_diffrn_radiation_source 'fine-focus sealed tube'
_diffrn_radiation_type MoK\a
_diffrn_radiation_wavelength 0.71073
_diffrn_reflns_av_R_equivalents 0.045
_diffrn_reflns_av_sigmaI/netI 0.0714
_diffrn_reflns_limit_h_max 27
_diffrn_reflns_limit_h_min -29
_diffrn_reflns_limit_k_max 21
_diffrn_reflns_limit_k_min 0
_diffrn_reflns_limit_l_max 13
_diffrn_reflns_limit_l_min 0
_diffrn_reflns_number 4909
_diffrn_reflns_theta_max 25
_diffrn_reflns_theta_min 1.42
_diffrn_standards_decay_% none
_diffrn_standards_interval_count 97
_diffrn_standards_number 3
_exptl_absorpt_coefficient_mu 2.64
_exptl_absorpt_correction_T_max 0.453
_exptl_absorpt_correction_T_min 0.258
_exptl_absorpt_correction_type '\y scan'
_exptl_absorpt_process_details '(North et al., 1968)'
_exptl_crystal_colour yellow
_exptl_crystal_density_diffrn 1.473
_exptl_crystal_density_method 'not measured'
_exptl_crystal_description prism
_exptl_crystal_F_000 2160
_exptl_crystal_size_max 0.5
_exptl_crystal_size_mid 0.4
_exptl_crystal_size_min 0.3
_refine_diff_density_max 0.56
_refine_diff_density_min -0.38
_refine_ls_extinction_coef 0.00197(8)
_refine_ls_extinction_method SHELXL93
_refine_ls_goodness_of_fit_obs 1.051
_refine_ls_hydrogen_treatment 'H atoms: see below'
_refine_ls_number_parameters 281
_refine_ls_number_reflns 4270
_refine_ls_R_factor_obs .036
_refine_ls_shift/esd_max 0.001
_refine_ls_structure_factor_coef Fsqd
_refine_ls_weighting_details 'w = 1/[\s^2^(Fo^2^)+(0.0351P)^2^] where P = (Fo^2^+2Fc^2^)/3'
_refine_ls_weighting_scheme calc
_refine_ls_wR_factor_obs .072
_reflns_number_observed 2575
_reflns_number_total 4270
_reflns_observed_criterion I>2\s(I)
_cod_data_source_file fr1096.cif
_cod_data_source_block fr1096
_cod_depositor_comments
;
The following automatic conversions were performed:
'_symmetry_cell_setting' value 'Monoclinic' changed to 'monoclinic'
according to '/home/saulius/struct/CIF-dictionaries/cif_core.dic'
dictionary named 'cif_core.dic' version 2.4.1 from 2010-06-29.

Automatic conversion script
Id: cif_fix_enum 1527 2010-12-29 10:47:43Z saulius 

The following automatic conversions were performed:

'_refine_ls_weighting_scheme' value 'calc w =
1/[\s^2^(Fo^2^)+(0.0351P)^2^] where P = (Fo^2^+2Fc^2^)/3' was changed
to 'calc'. New tag '_refine_ls_weighting_details' was created. The
value of the new tag was set to 'w = 1/[\s^2^(Fo^2^)+(0.0351P)^2^]
where P = (Fo^2^+2Fc^2^)/3'.

Automatic conversion script
Id: cif_fix_values 3143 2015-03-26 13:38:13Z robertas 
;
_cod_original_cell_volume 4825(2)
_cod_original_sg_symbol_H-M 'C 2/c'
_cod_database_code 2007432

loop_
_symmetry_equiv_pos_as_xyz
'x, y, z'
'-x, y, -z+1/2'
'x+1/2, y+1/2, z'
'-x+1/2, y+1/2, -z+1/2'
'-x, -y, -z'
'x, -y, z-1/2'
'-x+1/2, -y+1/2, -z'
'x+1/2, -y+1/2, z-1/2'

loop_
_atom_site_aniso_label
_atom_site_aniso_U_11
_atom_site_aniso_U_22
_atom_site_aniso_U_33
_atom_site_aniso_U_12
_atom_site_aniso_U_13
_atom_site_aniso_U_23
Br .0381(3) .0444(3) .0349(2) .0045(2) .0114(2) .0059(2)
Cu .0401(3) .0388(3) .0424(3) -.0026(3) .0143(2) -.0006(3)
P .0326(6) .0405(6) .0343(6) -.0014(6) .0113(5) -.0014(6)
N .049(2) .038(2) .048(2) .000(2) .019(2) -.005(2)
C1 .041(3) .044(3) .041(3) -.001(2) .010(2) -.003(2)
C2 .076(4) .048(3) .072(4) -.011(3) .041(3) -.009(3)
C3 .116(5) .063(4) .086(4) -.005(4) .056(4) -.022(3)
C4 .101(5) .046(3) .091(5) -.011(3) .030(4) -.016(3)
C5 .113(5) .054(3) .091(5) -.038(3) .049(4) -.008(3)
C6 .077(4) .057(3) .066(4) -.021(3) .034(3) -.004(3)
C7 .035(2) .039(2) .037(2) -.003(2) .011(2) .000(2)
C8 .043(3) .080(4) .048(3) .008(3) .018(2) .016(3)
C9 .050(3) .098(4) .043(3) .002(3) .001(3) .026(3)
C10 .060(3) .073(4) .038(3) -.005(3) .019(3) -.001(3)
C11 .063(3) .077(3) .050(3) .007(3) .034(3) .001(3)
C12 .042(3) .081(3) .037(3) .011(3) .014(2) .003(3)
C13 .040(3) .053(3) .040(3) .008(2) .019(2) .010(2)
C14 .034(3) .104(4) .030(2) .001(3) .007(2) -.003(3)
C15 .050(4) .140(6) .040(3) .011(4) .014(3) .003(4)
C16 .042(4) .145(7) .071(4) .031(4) .013(3) .050(5)
C17 .078(5) .067(4) .127(6) .035(4) .029(4) .033(4)
C18 .047(3) .069(4) .094(4) .009(3) .011(3) .017(3)
C19 .061(3) .051(3) .048(3) .006(3) .011(3) -.011(3)
C20 .076(4) .066(4) .062(4) .004(3) .004(3) -.028(3)
C21 .070(4) .054(3) .078(4) -.011(3) .024(3) -.034(3)
C22 .056(3) .039(3) .077(4) .006(2) .037(3) -.002(3)
C23 .098(5) .048(3) .091(5) .013(3) .039(4) -.003(3)
C24 .130(6) .047(4) .113(6) .039(4) .050(5) .024(4)
C25 .122(6) .076(4) .057(4) .037(4) .015(4) .014(3)
C26 .082(4) .046(3) .064(4) .016(3) .020(3) -.001(3)
C27 .049(3) .036(3) .050(3) .002(2) .024(2) -.001(2)

loop_
_atom_site_label
_atom_site_fract_x
_atom_site_fract_y
_atom_site_fract_z
_atom_site_U_iso_or_equiv
_atom_site_thermal_displace_type
_atom_site_calc_flag
_atom_site_refinement_flags
_atom_site_occupancy
_atom_site_disorder_group
_atom_site_type_symbol
Br .20663(2) .27812(2) .83425(4) .03952(14) Uani d . 1 . Br
Cu .19668(2) .28464(3) 1.04596(5) .0405(2) Uani d . 1 . Cu
P .12448(4) .22249(6) 1.07008(10) .0359(3) Uani d . 1 . P
N .2111(2) .3909(2) 1.1139(3) .0441(9) Uani d . 1 . N
C1 .1147(2) .1269(2) 1.0148(4) .0428(11) Uani d . 1 . C
C2 .1370(2) .1079(3) .9239(4) .0613(14) Uani d . 1 . C
H2 .1580 .1421 .8969 .078(4) Uiso calc R 1 . H
C3 .1280(3) .0377(3) .8733(5) .083(2) Uani d . 1 . C
H3 .1429 .0248 .8119 .078(4) Uiso calc R 1 . H
C4 .0974(3) -.0126(3) .9134(6) .080(2) Uani d . 1 . C
H4 .0910 -.0594 .8783 .078(4) Uiso calc R 1 . H
C5 .0763(3) .0054(3) 1.0039(6) .082(2) Uani d . 1 . C
H5 .0562 -.0295 1.0318 .078(4) Uiso calc R 1 . H
C6 .0845(2) .0747(3) 1.0548(5) .0643(14) Uani d . 1 . C
H6 .0696 .0867 1.1166 .078(4) Uiso calc R 1 . H
C7 .1278(2) .2148(2) 1.2322(4) .0375(10) Uani d . 1 . C
C8 .1804(2) .1992(3) 1.3222(4) .0562(13) Uani d . 1 . C
H8 .2124 .1919 1.2993 .078(4) Uiso calc R 1 . H
C9 .1856(2) .1945(3) 1.4471(4) .068(2) Uani d . 1 . C
H9 .2212 .1835 1.5070 .078(4) Uiso calc R 1 . H
C10 .1398(2) .2056(3) 1.4834(4) .0568(13) Uani d . 1 . C
H10 .1440 .2027 1.5674 .078(4) Uiso calc R 1 . H
C11 .0879(2) .2212(3) 1.3957(4) .0596(13) Uani d . 1 . C
H11 .0563 .2293 1.4199 .078 Uiso calc R 1 . H
C12 .0813(2) .2249(3) 1.2711(4) .0534(12) Uani d . 1 . C
H12 .0452 .2345 1.2120 .078(4) Uiso calc R 1 . H
C13 .0536(2) .2641(2) .9915(4) .0431(11) Uani d . 1 . C
C14 .0074(2) .2282(3) .9071(4) .0569(13) Uani d . 1 . C
H14 .0105 .1788 .8893 .078(4) Uiso calc R 1 . H
C15 -.0434(2) .2648(4) .8490(5) .077(2) Uani d . 1 . C
H15 -.0741 .2402 .7907 .078(4) Uiso calc R 1 . H
C16 -.0492(2) .3357(4) .8754(6) .088(2) Uani d . 1 . C
H16 -.0840 .3597 .8367 .078(4) Uiso calc R 1 . H
C17 -.0044(3) .3724(3) .9585(6) .092(2) Uani d . 1 . C
H17 -.0088 .4216 .9759 .078(4) Uiso calc R 1 . H
C18 .0480(2) .3378(3) 1.0180(5) .074(2) Uani d . 1 . C
H18 .0787 .3633 1.0744 .078(4) Uiso calc R 1 . H
C19 .2463(2) .3993(3) 1.2300(4) .0556(13) Uani d . 1 . C
H19 .2640 .3575 1.2736 .078(4) Uiso calc R 1 . H
C20 .2587(2) .4665(3) 1.2918(5) .073(2) Uani d . 1 . C
H20 .2836 .4688 1.3746 .078(4) Uiso calc R 1 . H
C21 .2349(2) .5270(3) 1.2319(5) .068(2) Uani d . 1 . C
H21 .2432 .5721 1.2727 .078(4) Uiso calc R 1 . H
C22 .1976(2) .5238(2) 1.1080(5) .0537(13) Uani d . 1 . C
C23 .1705(3) .5846(3) 1.0389(6) .077(2) Uani d . 1 . C
H23 .1775 .6309 1.0757 .078(4) Uiso calc R 1 . H
C24 .1346(3) .5782(3) .9208(7) .094(2) Uani d . 1 . C
H24 .1179 .6200 .8757 .078(4) Uiso calc R 1 . H
C25 .1218(3) .5077(3) .8636(5) .089(2) Uani d . 1 . C
H25 .0959 .5035 .7820 .078(4) Uiso calc R 1 . H
C26 .1473(2) .4460(3) .9281(5) .0654(15) Uani d . 1 . C
H26 .1389 .4000 .8905 .078(4) Uiso calc R 1 . H
C27 .1858(2) .4526(2) 1.0504(4) .0436(11) Uani d . 1 . C

loop_
_atom_type_symbol
_atom_type_scat_dispersion_real
_atom_type_scat_dispersion_imag
_atom_type_scat_source
C 0.0033 0.0016 'International Tables Vol C Tables 4.2.6.8 and 6.1.1.4'
H 0.0000 0.0000 'International Tables Vol C Tables 4.2.6.8 and 6.1.1.4'
N 0.0061 0.0033 'International Tables Vol C Tables 4.2.6.8 and 6.1.1.4'
P 0.1023 0.0942 'International Tables Vol C Tables 4.2.6.8 and 6.1.1.4'
Cu 0.3201 1.2651 'International Tables Vol C Tables 4.2.6.8 and 6.1.1.4'
Br -0.2901 2.4595 'International Tables Vol C Tables 4.2.6.8 and 6.1.1.4'

loop_
_geom_angle_atom_site_label_1
_geom_angle_atom_site_label_2
_geom_angle_atom_site_label_3
_geom_angle_site_symmetry_3
_geom_angle
Cu Br Cu 7_557 84.17(2)
N Cu P . 118.05(10)
N Cu Br . 110.03(10)
P Cu Br . 116.90(4)
N Cu Br 7_557 102.04(11)
P Cu Br 7_557 110.59(4)
Br Cu Br 7_557 95.83(2)
C7 P C13 . 102.8(2)
C7 P C1 . 103.3(2)
C13 P C1 . 103.5(2)
C7 P Cu . 114.51(13)
C13 P Cu . 114.05(14)
C1 P Cu . 117.00(14)
C19 N C27 . 117.4(4)
C19 N Cu . 116.9(3)
C27 N Cu . 125.7(3)
C2 C1 C6 . 119.0(4)
C2 C1 P . 117.1(3)
C6 C1 P . 123.8(3)
C1 C2 C3 . 119.7(5)
C4 C3 C2 . 120.1(5)
C5 C4 C3 . 120.4(5)
C4 C5 C6 . 120.4(5)
C5 C6 C1 . 120.4(5)
C8 C7 C12 . 117.7(4)
C8 C7 P . 117.7(3)
C12 C7 P . 124.6(3)
C7 C8 C9 . 120.1(4)
C10 C9 C8 . 121.4(4)
C11 C10 C9 . 119.1(4)
C10 C11 C12 . 120.7(4)
C11 C12 C7 . 121.1(4)
C14 C13 C18 . 119.0(4)
C14 C13 P . 124.6(4)
C18 C13 P . 116.3(4)
C15 C14 C13 . 120.5(5)
C16 C15 C14 . 120.6(6)
C15 C16 C17 . 120.2(6)
C16 C17 C18 . 121.0(6)
C17 C18 C13 . 118.6(5)
N C19 C20 . 124.3(5)
C21 C20 C19 . 119.3(5)
C20 C21 C22 . 120.6(5)
C23 C22 C21 . 124.1(5)
C23 C22 C27 . 118.5(5)
C21 C22 C27 . 117.4(4)
C24 C23 C22 . 121.6(5)
C23 C24 C25 . 120.3(5)
C26 C25 C24 . 120.3(5)
C25 C26 C27 . 119.6(5)
N C27 C26 . 119.2(4)
N C27 C22 . 121.1(4)
C26 C27 C22 . 119.7(4)

loop_
_geom_bond_atom_site_label_1
_geom_bond_atom_site_label_2
_geom_bond_site_symmetry_2
_geom_bond_distance
_geom_bond_publ_flag
Br Cu . 2.5200(7) ?
Br Cu 7_557 2.5731(7) ?
Cu N . 2.065(3) ?
Cu P . 2.2160(12) ?
Cu Br 7_557 2.5731(7) ?
P C7 . 1.830(4) ?
P C13 . 1.833(4) ?
P C1 . 1.834(4) ?
N C19 . 1.315(5) ?
N C27 . 1.363(5) ?
C1 C2 . 1.382(5) ?
C1 C6 . 1.384(6) ?
C2 C3 . 1.386(6) ?
C3 C4 . 1.367(7) ?
C4 C5 . 1.353(7) ?
C5 C6 . 1.373(6) ?
C7 C8 . 1.377(6) ?
C7 C12 . 1.386(5) ?
C8 C9 . 1.390(6) ?
C9 C10 . 1.356(6) ?
C10 C11 . 1.355(6) ?
C11 C12 . 1.377(6) ?
C13 C14 . 1.376(6) ?
C13 C18 . 1.391(6) ?
C14 C15 . 1.371(7) ?
C15 C16 . 1.343(8) ?
C16 C17 . 1.357(8) ?
C17 C18 . 1.387(7) ?
C19 C20 . 1.390(6) ?
C20 C21 . 1.319(6) ?
C21 C22 . 1.394(7) ?
C22 C23 . 1.387(7) ?
C22 C27 . 1.433(6) ?
C23 C24 . 1.335(7) ?
C24 C25 . 1.422(7) ?
C25 C26 . 1.368(6) ?
C26 C27 . 1.394(6) ?
